data_7059966
loop_
_publ_author_name
'Kadari, Lingaswamy'
'Erb, William'
'Roisnel, Thierry'
'Radha Krishna, Palakodety'
'Mongin, Florence'

_publ_section_title
;
 Iodoferrocene as a partner in N-arylation of amides
;
_journal_issue 37
_journal_name_full 'New Journal of Chemistry'
_journal_page_first 15928
_journal_page_last 15941
_journal_paper_doi 10.1039/D0NJ03470C
_journal_volume 44
_journal_year 2020
_chemical_compound_source 'synthesis as described'
_chemical_formula_moiety 'C24 H20 Cl Fe N O'
_chemical_formula_sum 'C24 H20 Cl Fe N O'
_chemical_formula_weight 429.71
_space_group_crystal_system triclinic
_space_group_IT_number 2
_space_group_name_Hall '-P 1'
_space_group_name_H-M_alt 'P -1'
_atom_sites_solution_hydrogens geom
_atom_sites_solution_primary dual
_atom_sites_solution_secondary difmap
_audit_update_record
;
2020-07-07 deposited with the CCDC.	2020-09-04 downloaded from the CCDC.
;
_cell_angle_alpha 99.381(2)
_cell_angle_beta 91.4120(10)
_cell_angle_gamma 109.2600(10)
_cell_formula_units_Z 4
_cell_length_a 10.9882(5)
_cell_length_b 12.9018(5)
_cell_length_c 14.8228(5)
_cell_measurement_reflns_used 9828
_cell_measurement_temperature 150
_cell_measurement_theta_max 27.4877
_cell_measurement_theta_min 2.4631
_cell_measurement_wavelength 0.710730
_cell_volume 1950.30(14)
_computing_cell_refinement 'APEX3 (Bruker, 2015)'
_computing_data_collection 'SAINT (Bruker, 2014)'
_computing_data_reduction 'SAINT (Bruker, 2014)'
_computing_molecular_graphics
;
   'SXGRAPH (L. Farrugia, 1999), Mercury (CSD, 2016)'
;
_computing_publication_material 'CRYSCALC (T. Roisnel, local program, 2019)'
_computing_structure_refinement 'SHELXL-2018_3 (Sheldrick, 2018)'
_computing_structure_solution 'SHELXT (G. Sheldrick, 2015)'
_diffrn_ambient_temperature 150
_diffrn_detector '(CMOS) PHOTON 100'
_diffrn_detector_area_resol_mean 10.4167
_diffrn_measured_fraction_theta_full 0.985
_diffrn_measured_fraction_theta_max 0.983
_diffrn_measurement_device_type 'D8 VENTURE Bruker AXS'
_diffrn_measurement_method 'rotation images'
_diffrn_orient_matrix_UB_11 -0.0943011
_diffrn_orient_matrix_UB_12 -0.0312436
_diffrn_orient_matrix_UB_13 0.0087025
_diffrn_orient_matrix_UB_21 0.0179052
_diffrn_orient_matrix_UB_22 -0.0519424
_diffrn_orient_matrix_UB_23 0.0375238
_diffrn_orient_matrix_UB_31 0.0124750
_diffrn_orient_matrix_UB_32 0.0573314
_diffrn_orient_matrix_UB_33 0.0568001
_diffrn_radiation_monochromator 'multilayer monochromator'
_diffrn_radiation_probe x-ray
_diffrn_radiation_source 'Incoatec microfocus sealed tube'
_diffrn_radiation_type MoK\a
_diffrn_radiation_wavelength 0.71073
_diffrn_reflns_av_R_equivalents 0.0384
_diffrn_reflns_av_unetI/netI 0.0374
_diffrn_reflns_limit_h_max 14
_diffrn_reflns_limit_h_min -14
_diffrn_reflns_limit_k_max 16
_diffrn_reflns_limit_k_min -16
_diffrn_reflns_limit_l_max 19
_diffrn_reflns_limit_l_min -19
_diffrn_reflns_number 29093
_diffrn_reflns_theta_full 25.242
_diffrn_reflns_theta_max 27.537
_diffrn_reflns_theta_min 2.122
_diffrn_source_current 1.0
_diffrn_source_voltage 50.0
_exptl_absorpt_coefficient_mu 0.925
_exptl_absorpt_correction_T_max 0.751
_exptl_absorpt_correction_T_min 0.647
_exptl_absorpt_correction_type multi-scan
_exptl_absorpt_process_details
;
  [Sheldrick, G.M. (2014). SADABS Bruker AXS Inc., Madison, Wisconsin, USA]
;
_exptl_crystal_colour orange
_exptl_crystal_density_diffrn 1.463
_exptl_crystal_description block
_exptl_crystal_F_000 888
_exptl_crystal_size_max 0.460
_exptl_crystal_size_mid 0.370
_exptl_crystal_size_min 0.310
_refine_diff_density_max 0.334
_refine_diff_density_min -0.429
_refine_diff_density_rms 0.063
_refine_ls_extinction_method none
_refine_ls_goodness_of_fit_ref 1.007
_refine_ls_hydrogen_treatment constr
_refine_ls_matrix_type full
_refine_ls_number_parameters 505
_refine_ls_number_reflns 8850
_refine_ls_number_restraints 0
_refine_ls_restrained_S_all 1.007
_refine_ls_R_factor_all 0.0440
_refine_ls_R_factor_gt 0.0321
_refine_ls_shift/su_max 0.012
_refine_ls_shift/su_mean 0.001
_refine_ls_structure_factor_coef Fsqd
_refine_ls_weighting_details 'w=1/[\s^2^(Fo^2^)+(0.0245P)^2^+1.8446P] where P=(Fo^2^+2Fc^2^)/3'
_refine_ls_weighting_scheme calc
_refine_ls_wR_factor_gt 0.0730
_refine_ls_wR_factor_ref 0.0788
_reflns_Friedel_coverage 0.000
_reflns_number_gt 7363
_reflns_number_total 8850
_reflns_threshold_expression >2sigma(I)
_cod_data_source_file d0nj03470c2.cif
_cod_data_source_block WE9701
_cod_depositor_comments 'Adding full bibliography for 7059953--7059970.cif.'
_cod_original_cell_volume 1950.30(13)
_cod_database_code 7059966

loop_
_space_group_symop_operation_xyz
'x, y, z'
'-x, -y, -z'

loop_
_atom_site_label
_atom_site_type_symbol
_atom_site_fract_x
_atom_site_fract_y
_atom_site_fract_z
_atom_site_U_iso_or_equiv
_atom_site_adp_type
_atom_site_occupancy
_atom_site_site_symmetry_order
_atom_site_calc_flag
_atom_site_refinement_flags_posn
_atom_site_refinement_flags_adp
_atom_site_refinement_flags_occupancy
_atom_site_disorder_assembly
_atom_site_disorder_group
C1 C 0.30242(19) 0.25669(16) 0.50534(13) 0.0226(4) Uani 1 1 d . . . . .
H1 H 0.248936 0.297394 0.490726 0.027 Uiso 1 1 calc R U . . .
C2 C 0.29761(18) 0.15030(15) 0.45792(13) 0.0194(4) Uani 1 1 d . . . . .
H2 H 0.240108 0.107214 0.406150 0.023 Uiso 1 1 calc R U . . .
C3 C 0.39415(19) 0.11949(16) 0.50163(14) 0.0226(4) Uani 1 1 d . . . . .
H3 H 0.412413 0.052347 0.483990 0.027 Uiso 1 1 calc R U . . .
C4 C 0.4583(2) 0.20686(17) 0.57626(13) 0.0260(4) Uani 1 1 d . . . . .
H4 H 0.526990 0.208410 0.617277 0.031 Uiso 1 1 calc R U . . .
C5 C 0.4014(2) 0.29159(17) 0.57856(13) 0.0267(4) Uani 1 1 d . . . . .
H5 H 0.425412 0.359623 0.621535 0.032 Uiso 1 1 calc R U . . .
C6 C 0.50936(17) 0.38074(14) 0.37085(12) 0.0152(3) Uani 1 1 d . . . . .
H6 H 0.449082 0.414387 0.354442 0.018 Uiso 1 1 calc R U . . .
C7 C 0.60369(18) 0.42151(15) 0.44787(12) 0.0179(4) Uani 1 1 d . . . . .
H7 H 0.618412 0.488266 0.491162 0.021 Uiso 1 1 calc R U . . .
C8 C 0.67184(18) 0.34500(16) 0.44864(13) 0.0206(4) Uani 1 1 d . . . . .
H8 H 0.739047 0.351483 0.493018 0.025 Uiso 1 1 calc R U . . .
C9 C 0.62215(17) 0.25710(15) 0.37157(13) 0.0182(4) Uani 1 1 d . . . . .
H9 H 0.649988 0.194716 0.355286 0.022 Uiso 1 1 calc R U . . .
C10 C 0.52248(16) 0.28017(14) 0.32317(11) 0.0139(3) Uani 1 1 d . . . . .
N11 N 0.45223(14) 0.21491(12) 0.23959(10) 0.0154(3) Uani 1 1 d . . . . .
C12 C 0.40300(18) 0.09258(14) 0.23306(13) 0.0187(4) Uani 1 1 d . . . . .
H12A H 0.324125 0.060905 0.189969 0.022 Uiso 1 1 calc R U . . .
H12B H 0.378013 0.075330 0.294068 0.022 Uiso 1 1 calc R U . . .
C13 C 0.49919(17) 0.03624(14) 0.20108(12) 0.0172(4) Uani 1 1 d . . . . .
C14 C 0.55004(18) 0.04545(16) 0.11656(13) 0.0206(4) Uani 1 1 d . . . . .
H14 H 0.525796 0.089311 0.078653 0.025 Uiso 1 1 calc R U . . .
C15 C 0.63597(19) -0.00888(17) 0.08703(14) 0.0247(4) Uani 1 1 d . . . . .
H15 H 0.669840 -0.002180 0.029084 0.030 Uiso 1 1 calc R U . . .
C16 C 0.6723(2) -0.07259(17) 0.14166(15) 0.0289(5) Uani 1 1 d . . . . .
H16 H 0.730794 -0.109907 0.121310 0.035 Uiso 1 1 calc R U . . .
C17 C 0.6231(2) -0.08181(19) 0.22598(16) 0.0344(5) Uani 1 1 d . . . . .
H17 H 0.648481 -0.125045 0.263945 0.041 Uiso 1 1 calc R U . . .
C18 C 0.5368(2) -0.02802(17) 0.25539(15) 0.0283(5) Uani 1 1 d . . . . .
H18 H 0.503027 -0.035206 0.313319 0.034 Uiso 1 1 calc R U . . .
C19 C 0.42300(17) 0.25819(15) 0.16689(12) 0.0173(4) Uani 1 1 d . . . . .
O20 O 0.34970(14) 0.19845(12) 0.10053(9) 0.0251(3) Uani 1 1 d . . . . .
C21 C 0.48336(18) 0.38155(15) 0.16785(12) 0.0172(4) Uani 1 1 d . . . . .
C22 C 0.61398(18) 0.44022(16) 0.19289(12) 0.0204(4) Uani 1 1 d . . . . .
H22 H 0.667855 0.403720 0.214848 0.024 Uiso 1 1 calc R U . . .
C23 C 0.6656(2) 0.55210(18) 0.18581(14) 0.0258(4) Uani 1 1 d . . . . .
H23 H 0.755144 0.591586 0.202077 0.031 Uiso 1 1 calc R U . . .
C24 C 0.5872(2) 0.60662(18) 0.15506(15) 0.0283(4) Uani 1 1 d . . . . .
H24 H 0.622048 0.683339 0.150707 0.034 Uiso 1 1 calc R U . . .
C25 C 0.4576(2) 0.54738(18) 0.13095(14) 0.0267(4) Uani 1 1 d . . . . .
C26 C 0.40420(19) 0.43540(17) 0.13541(13) 0.0226(4) Uani 1 1 d . . . . .
H26 H 0.315341 0.395713 0.116800 0.027 Uiso 1 1 calc R U . . .
C51 C 1.0519(2) 0.87876(17) 1.02289(14) 0.0261(4) Uani 1 1 d . . . . .
H51 H 1.087350 0.945596 0.999210 0.031 Uiso 1 1 calc R U . . .
C52 C 1.1203(2) 0.83342(19) 1.07911(14) 0.0318(5) Uani 1 1 d . . . . .
H52 H 1.209553 0.864910 1.099913 0.038 Uiso 1 1 calc R U . . .
C53 C 1.0323(3) 0.7331(2) 1.09866(14) 0.0347(5) Uani 1 1 d . . . . .
H53 H 1.051976 0.685530 1.134942 0.042 Uiso 1 1 calc R U . . .
C54 C 0.9095(2) 0.71624(19) 1.05452(14) 0.0319(5) Uani 1 1 d . . . . .
H54 H 0.832763 0.654919 1.055675 0.038 Uiso 1 1 calc R U . . .
C55 C 0.9210(2) 0.80655(18) 1.00839(13) 0.0254(4) Uani 1 1 d . . . . .
H55 H 0.853323 0.816937 0.973897 0.030 Uiso 1 1 calc R U . . .
C56 C 0.99420(19) 0.57271(15) 0.87278(12) 0.0184(4) Uani 1 1 d . . . . .
H56 H 0.917298 0.511154 0.872885 0.022 Uiso 1 1 calc R U . . .
C57 C 1.1138(2) 0.59472(16) 0.92410(13) 0.0229(4) Uani 1 1 d . . . . .
H57 H 1.131565 0.549325 0.963444 0.027 Uiso 1 1 calc R U . . .
C58 C 1.20225(19) 0.69663(17) 0.90627(13) 0.0223(4) Uani 1 1 d . . . . .
H58 H 1.288896 0.731543 0.932522 0.027 Uiso 1 1 calc R U . . .
C59 C 1.13863(18) 0.73754(15) 0.84218(12) 0.0188(4) Uani 1 1 d . . . . .
H59 H 1.174951 0.804053 0.818202 0.023 Uiso 1 1 calc R U . . .
C60 C 1.01051(17) 0.65980(14) 0.82104(11) 0.0147(3) Uani 1 1 d . . . . .
N61 N 0.91577(15) 0.66137(12) 0.75421(10) 0.0159(3) Uani 1 1 d . . . . .
C62 C 0.87470(19) 0.75938(15) 0.75894(13) 0.0188(4) Uani 1 1 d . . . . .
H62A H 0.870840 0.789599 0.824220 0.023 Uiso 1 1 calc R U . . .
H62B H 0.786095 0.735013 0.728544 0.023 Uiso 1 1 calc R U . . .
C63 C 0.96099(17) 0.85201(15) 0.71533(12) 0.0166(4) Uani 1 1 d . . . . .
C64 C 0.97536(19) 0.96158(16) 0.75359(13) 0.0224(4) Uani 1 1 d . . . . .
H64 H 0.937515 0.976436 0.809008 0.027 Uiso 1 1 calc R U . . .
C65 C 1.0441(2) 1.04951(18) 0.71204(16) 0.0318(5) Uani 1 1 d . . . . .
H65 H 1.052656 1.123981 0.738617 0.038 Uiso 1 1 calc R U . . .
C66 C 1.1004(2) 1.0283(2) 0.63160(17) 0.0372(5) Uani 1 1 d . . . . .
H66 H 1.146731 1.088225 0.602496 0.045 Uiso 1 1 calc R U . . .
C67 C 1.0890(2) 0.92007(19) 0.59379(15) 0.0332(5) Uani 1 1 d . . . . .
H67 H 1.129027 0.905668 0.539302 0.040 Uiso 1 1 calc R U . . .
C68 C 1.0192(2) 0.83222(17) 0.63529(14) 0.0252(4) Uani 1 1 d . . . . .
H68 H 1.011200 0.757888 0.608671 0.030 Uiso 1 1 calc R U . . .
C69 C 0.85623(18) 0.57063(16) 0.68785(13) 0.0205(4) Uani 1 1 d . . . . .
O70 O 0.76212(16) 0.56356(13) 0.63818(11) 0.0387(4) Uani 1 1 d . . . . .
C71 C 0.91395(18) 0.47904(15) 0.67275(12) 0.0172(4) Uani 1 1 d . . . . .
C72 C 1.03966(19) 0.49950(16) 0.64844(14) 0.0232(4) Uani 1 1 d . . . . .
H72 H 1.094407 0.573821 0.648106 0.028 Uiso 1 1 calc R U . . .
C73 C 1.0855(2) 0.41139(17) 0.62460(15) 0.0279(4) Uani 1 1 d . . . . .
H73 H 1.171405 0.425729 0.607362 0.033 Uiso 1 1 calc R U . . .
C74 C 1.0069(2) 0.30240(17) 0.62572(14) 0.0255(4) Uani 1 1 d . . . . .
H74 H 1.037935 0.241915 0.609154 0.031 Uiso 1 1 calc R U . . .
C75 C 0.88212(19) 0.28393(15) 0.65158(13) 0.0213(4) Uani 1 1 d . . . . .
C76 C 0.83352(18) 0.37015(15) 0.67405(13) 0.0193(4) Uani 1 1 d . . . . .
H76 H 0.747030 0.355491 0.690057 0.023 Uiso 1 1 calc R U . . .
Cl1 Cl 0.35872(6) 0.61654(5) 0.09346(5) 0.04885(18) Uani 1 1 d . . . . .
Cl2 Cl 0.78239(6) 0.14843(4) 0.65487(4) 0.03703(13) Uani 1 1 d . . . . .
Fe1 Fe 0.47794(2) 0.26730(2) 0.45591(2) 0.01416(6) Uani 1 1 d . . . . .
Fe2 Fe 1.04433(3) 0.72268(2) 0.96039(2) 0.01617(7) Uani 1 1 d . . . . .

loop_
_atom_site_aniso_label
_atom_site_aniso_U_11
_atom_site_aniso_U_22
_atom_site_aniso_U_33
_atom_site_aniso_U_23
_atom_site_aniso_U_13
_atom_site_aniso_U_12
C1 0.0239(10) 0.0219(9) 0.0251(10) 0.0092(8) 0.0127(8) 0.0088(8)
C2 0.0160(9) 0.0192(9) 0.0204(9) 0.0045(7) 0.0044(7) 0.0018(7)
C3 0.0263(10) 0.0154(9) 0.0273(10) 0.0100(8) 0.0068(8) 0.0052(8)
C4 0.0290(11) 0.0288(10) 0.0181(9) 0.0145(8) 0.0001(8) 0.0025(9)
C5 0.0369(12) 0.0217(10) 0.0157(9) 0.0040(8) 0.0102(8) 0.0016(9)
C6 0.0175(9) 0.0150(8) 0.0141(8) 0.0065(7) 0.0035(7) 0.0050(7)
C7 0.0197(9) 0.0129(8) 0.0154(8) 0.0021(7) 0.0026(7) -0.0019(7)
C8 0.0143(9) 0.0263(10) 0.0187(9) 0.0068(8) -0.0006(7) 0.0023(7)
C9 0.0165(9) 0.0191(9) 0.0209(9) 0.0052(7) 0.0034(7) 0.0076(7)
C10 0.0148(8) 0.0141(8) 0.0128(8) 0.0034(6) 0.0028(6) 0.0042(7)
N11 0.0178(7) 0.0140(7) 0.0142(7) -0.0003(6) 0.0014(6) 0.0063(6)
C12 0.0199(9) 0.0130(8) 0.0212(9) 0.0010(7) 0.0038(7) 0.0039(7)
C13 0.0182(9) 0.0109(8) 0.0181(9) -0.0023(7) 0.0012(7) 0.0016(7)
C14 0.0212(9) 0.0219(9) 0.0175(9) 0.0018(7) 0.0010(7) 0.0066(8)
C15 0.0216(10) 0.0274(10) 0.0217(10) -0.0011(8) 0.0055(8) 0.0063(8)
C16 0.0287(11) 0.0245(10) 0.0371(12) 0.0019(9) 0.0095(9) 0.0150(9)
C17 0.0458(14) 0.0317(12) 0.0388(13) 0.0159(10) 0.0128(10) 0.0252(11)
C18 0.0389(12) 0.0271(11) 0.0270(11) 0.0122(9) 0.0142(9) 0.0176(9)
C19 0.0186(9) 0.0217(9) 0.0136(8) -0.0002(7) 0.0029(7) 0.0111(7)
O20 0.0287(8) 0.0283(7) 0.0172(7) -0.0043(6) -0.0048(6) 0.0126(6)
C21 0.0208(9) 0.0213(9) 0.0121(8) 0.0047(7) 0.0047(7) 0.0096(7)
C22 0.0208(9) 0.0296(10) 0.0165(9) 0.0092(8) 0.0054(7) 0.0135(8)
C23 0.0189(10) 0.0321(11) 0.0273(10) 0.0131(9) 0.0067(8) 0.0059(8)
C24 0.0309(11) 0.0262(10) 0.0308(11) 0.0146(9) 0.0056(9) 0.0089(9)
C25 0.0270(11) 0.0304(11) 0.0294(11) 0.0149(9) 0.0017(8) 0.0142(9)
C26 0.0221(10) 0.0270(10) 0.0209(9) 0.0073(8) -0.0004(7) 0.0101(8)
C51 0.0353(12) 0.0191(9) 0.0248(10) -0.0040(8) 0.0036(9) 0.0139(9)
C52 0.0335(12) 0.0335(12) 0.0247(10) -0.0146(9) -0.0103(9) 0.0169(10)
C53 0.0590(16) 0.0399(13) 0.0144(9) 0.0030(9) 0.0029(10) 0.0299(12)
C54 0.0377(12) 0.0364(12) 0.0207(10) 0.0026(9) 0.0144(9) 0.0116(10)
C55 0.0285(11) 0.0353(11) 0.0159(9) -0.0039(8) 0.0030(8) 0.0195(9)
C56 0.0242(10) 0.0137(8) 0.0169(9) 0.0004(7) 0.0008(7) 0.0072(7)
C57 0.0312(11) 0.0220(10) 0.0198(9) 0.0023(7) -0.0008(8) 0.0157(8)
C58 0.0189(9) 0.0273(10) 0.0220(9) -0.0004(8) -0.0003(7) 0.0121(8)
C59 0.0196(9) 0.0180(9) 0.0181(9) 0.0005(7) 0.0029(7) 0.0067(7)
C60 0.0183(9) 0.0148(8) 0.0117(8) -0.0007(6) 0.0014(7) 0.0081(7)
N61 0.0193(8) 0.0144(7) 0.0151(7) 0.0010(6) -0.0003(6) 0.0081(6)
C62 0.0246(10) 0.0183(9) 0.0192(9) 0.0055(7) 0.0059(7) 0.0134(8)
C63 0.0193(9) 0.0175(9) 0.0156(8) 0.0037(7) -0.0004(7) 0.0096(7)
C64 0.0268(10) 0.0212(9) 0.0218(9) 0.0035(8) 0.0031(8) 0.0117(8)
C65 0.0360(12) 0.0191(10) 0.0414(13) 0.0067(9) 0.0046(10) 0.0100(9)
C66 0.0384(13) 0.0306(12) 0.0452(14) 0.0212(11) 0.0129(11) 0.0077(10)
C67 0.0379(13) 0.0372(12) 0.0268(11) 0.0106(9) 0.0154(9) 0.0127(10)
C68 0.0309(11) 0.0239(10) 0.0217(10) 0.0039(8) 0.0075(8) 0.0102(9)
C69 0.0216(9) 0.0207(9) 0.0194(9) -0.0004(7) -0.0010(7) 0.0095(8)
O70 0.0373(9) 0.0378(9) 0.0408(9) -0.0124(7) -0.0206(7) 0.0234(8)
C71 0.0197(9) 0.0180(9) 0.0131(8) -0.0015(7) -0.0032(7) 0.0075(7)
C72 0.0242(10) 0.0168(9) 0.0266(10) 0.0015(8) 0.0053(8) 0.0050(8)
C73 0.0236(10) 0.0237(10) 0.0368(12) 0.0031(9) 0.0104(9) 0.0090(8)
C74 0.0286(11) 0.0205(10) 0.0292(11) 0.0009(8) 0.0040(8) 0.0124(8)
C75 0.0249(10) 0.0155(9) 0.0201(9) 0.0013(7) -0.0024(8) 0.0035(7)
C76 0.0166(9) 0.0190(9) 0.0189(9) 0.0001(7) -0.0019(7) 0.0033(7)
Cl1 0.0366(3) 0.0403(3) 0.0792(5) 0.0332(3) -0.0079(3) 0.0160(3)
Cl2 0.0339(3) 0.0164(2) 0.0552(4) 0.0066(2) 0.0024(3) 0.0012(2)
Fe1 0.01587(13) 0.01306(12) 0.01321(12) 0.00402(9) 0.00135(9) 0.00367(10)
Fe2 0.01966(14) 0.01549(13) 0.01354(13) -0.00018(10) 0.00029(10) 0.00761(10)

loop_
_atom_type_symbol
_atom_type_description
_atom_type_scat_dispersion_real
_atom_type_scat_dispersion_imag
_atom_type_scat_source
C C 0.0033 0.0016 'International Tables Vol C Tables 4.2.6.8 and 6.1.1.4'
H H 0.0000 0.0000 'International Tables Vol C Tables 4.2.6.8 and 6.1.1.4'
Cl Cl 0.1484 0.1585 'International Tables Vol C Tables 4.2.6.8 and 6.1.1.4'
Fe Fe 0.3463 0.8444 'International Tables Vol C Tables 4.2.6.8 and 6.1.1.4'
N N 0.0061 0.0033 'International Tables Vol C Tables 4.2.6.8 and 6.1.1.4'
O O 0.0106 0.0060 'International Tables Vol C Tables 4.2.6.8 and 6.1.1.4'

loop_
_geom_angle_atom_site_label_1
_geom_angle_atom_site_label_2
_geom_angle_atom_site_label_3
_geom_angle
_geom_angle_site_symmetry_1
_geom_angle_site_symmetry_3
_geom_angle_publ_flag
C5 C1 C2 107.97(18) . . ?
C5 C1 Fe1 69.39(11) . . ?
C2 C1 Fe1 70.23(11) . . ?
C5 C1 H1 126.0 . . ?
C2 C1 H1 126.0 . . ?
Fe1 C1 H1 125.9 . . ?
C3 C2 C1 108.02(17) . . ?
C3 C2 Fe1 69.64(10) . . ?
C1 C2 Fe1 69.36(11) . . ?
C3 C2 H2 126.0 . . ?
C1 C2 H2 126.0 . . ?
Fe1 C2 H2 126.6 . . ?
C2 C3 C4 108.03(17) . . ?
C2 C3 Fe1 69.88(10) . . ?
C4 C3 Fe1 69.38(10) . . ?
C2 C3 H3 126.0 . . ?
C4 C3 H3 126.0 . . ?
Fe1 C3 H3 126.3 . . ?
C5 C4 C3 107.83(18) . . ?
C5 C4 Fe1 69.41(11) . . ?
C3 C4 Fe1 70.10(11) . . ?
C5 C4 H4 126.1 . . ?
C3 C4 H4 126.1 . . ?
Fe1 C4 H4 126.0 . . ?
C1 C5 C4 108.14(18) . . ?
C1 C5 Fe1 69.94(11) . . ?
C4 C5 Fe1 69.86(11) . . ?
C1 C5 H5 125.9 . . ?
C4 C5 H5 125.9 . . ?
Fe1 C5 H5 125.8 . . ?
C10 C6 C7 107.29(16) . . ?
C10 C6 Fe1 70.52(10) . . ?
C7 C6 Fe1 69.59(10) . . ?
C10 C6 H6 126.4 . . ?
C7 C6 H6 126.4 . . ?
Fe1 C6 H6 125.1 . . ?
C8 C7 C6 108.31(16) . . ?
C8 C7 Fe1 69.98(10) . . ?
C6 C7 Fe1 69.35(10) . . ?
C8 C7 H7 125.8 . . ?
C6 C7 H7 125.8 . . ?
Fe1 C7 H7 126.4 . . ?
C7 C8 C9 108.39(16) . . ?
C7 C8 Fe1 69.24(10) . . ?
C9 C8 Fe1 70.48(10) . . ?
C7 C8 H8 125.8 . . ?
C9 C8 H8 125.8 . . ?
Fe1 C8 H8 126.0 . . ?
C8 C9 C10 107.30(16) . . ?
C8 C9 Fe1 69.03(10) . . ?
C10 C9 Fe1 69.39(10) . . ?
C8 C9 H9 126.3 . . ?
C10 C9 H9 126.3 . . ?
Fe1 C9 H9 126.8 . . ?
N11 C10 C6 126.22(16) . . ?
N11 C10 C9 125.06(16) . . ?
C6 C10 C9 108.69(15) . . ?
N11 C10 Fe1 128.90(12) . . ?
C6 C10 Fe1 68.72(9) . . ?
C9 C10 Fe1 70.01(10) . . ?
C19 N11 C10 124.41(15) . . ?
C19 N11 C12 118.20(15) . . ?
C10 N11 C12 117.33(14) . . ?
N11 C12 C13 113.90(15) . . ?
N11 C12 H12A 108.8 . . ?
C13 C12 H12A 108.8 . . ?
N11 C12 H12B 108.8 . . ?
C13 C12 H12B 108.8 . . ?
H12A C12 H12B 107.7 . . ?
C18 C13 C14 118.50(17) . . ?
C18 C13 C12 120.29(17) . . ?
C14 C13 C12 121.21(17) . . ?
C15 C14 C13 120.64(18) . . ?
C15 C14 H14 119.7 . . ?
C13 C14 H14 119.7 . . ?
C16 C15 C14 120.22(18) . . ?
C16 C15 H15 119.9 . . ?
C14 C15 H15 119.9 . . ?
C15 C16 C17 119.70(19) . . ?
C15 C16 H16 120.1 . . ?
C17 C16 H16 120.1 . . ?
C16 C17 C18 120.2(2) . . ?
C16 C17 H17 119.9 . . ?
C18 C17 H17 119.9 . . ?
C17 C18 C13 120.79(19) . . ?
C17 C18 H18 119.6 . . ?
C13 C18 H18 119.6 . . ?
O20 C19 N11 121.49(17) . . ?
O20 C19 C21 119.40(16) . . ?
N11 C19 C21 119.10(15) . . ?
C22 C21 C26 119.90(17) . . ?
C22 C21 C19 122.89(16) . . ?
C26 C21 C19 117.04(17) . . ?
C23 C22 C21 120.05(18) . . ?
C23 C22 H22 120.0 . . ?
C21 C22 H22 120.0 . . ?
C22 C23 C24 120.37(19) . . ?
C22 C23 H23 119.8 . . ?
C24 C23 H23 119.8 . . ?
C25 C24 C23 118.86(19) . . ?
C25 C24 H24 120.6 . . ?
C23 C24 H24 120.6 . . ?
C24 C25 C26 121.99(18) . . ?
C24 C25 Cl1 118.78(16) . . ?
C26 C25 Cl1 119.23(16) . . ?
C25 C26 C21 118.80(18) . . ?
C25 C26 H26 120.6 . . ?
C21 C26 H26 120.6 . . ?
C52 C51 C55 107.96(19) . . ?
C52 C51 Fe2 69.26(11) . . ?
C55 C51 Fe2 70.54(11) . . ?
C52 C51 H51 126.0 . . ?
C55 C51 H51 126.0 . . ?
Fe2 C51 H51 125.8 . . ?
C51 C52 C53 108.0(2) . . ?
C51 C52 Fe2 70.04(11) . . ?
C53 C52 Fe2 69.84(12) . . ?
C51 C52 H52 126.0 . . ?
C53 C52 H52 126.0 . . ?
Fe2 C52 H52 125.7 . . ?
C52 C53 C54 107.94(19) . . ?
C52 C53 Fe2 69.56(12) . . ?
C54 C53 Fe2 70.05(12) . . ?
C52 C53 H53 126.0 . . ?
C54 C53 H53 126.0 . . ?
Fe2 C53 H53 125.9 . . ?
C55 C54 C53 108.3(2) . . ?
C55 C54 Fe2 70.52(11) . . ?
C53 C54 Fe2 69.40(12) . . ?
C55 C54 H54 125.9 . . ?
C53 C54 H54 125.9 . . ?
Fe2 C54 H54 125.8 . . ?
C54 C55 C51 107.82(19) . . ?
C54 C55 Fe2 69.23(12) . . ?
C51 C55 Fe2 69.12(11) . . ?
C54 C55 H55 126.1 . . ?
C51 C55 H55 126.1 . . ?
Fe2 C55 H55 127.1 . . ?
C57 C56 C60 107.65(16) . . ?
C57 C56 Fe2 69.47(11) . . ?
C60 C56 Fe2 70.64(10) . . ?
C57 C56 H56 126.2 . . ?
C60 C56 H56 126.2 . . ?
Fe2 C56 H56 125.3 . . ?
C56 C57 C58 108.09(17) . . ?
C56 C57 Fe2 69.79(11) . . ?
C58 C57 Fe2 69.30(11) . . ?
C56 C57 H57 126.0 . . ?
C58 C57 H57 126.0 . . ?
Fe2 C57 H57 126.5 . . ?
C59 C58 C57 108.45(17) . . ?
C59 C58 Fe2 70.63(11) . . ?
C57 C58 Fe2 69.78(11) . . ?
C59 C58 H58 125.8 . . ?
C57 C58 H58 125.8 . . ?
Fe2 C58 H58 125.4 . . ?
C58 C59 C60 107.11(16) . . ?
C58 C59 Fe2 68.50(11) . . ?
C60 C59 Fe2 70.10(10) . . ?
C58 C59 H59 126.4 . . ?
C60 C59 H59 126.4 . . ?
Fe2 C59 H59 126.5 . . ?
C59 C60 N61 126.79(16) . . ?
C59 C60 C56 108.67(16) . . ?
N61 C60 C56 124.35(16) . . ?
C59 C60 Fe2 69.53(10) . . ?
N61 C60 Fe2 131.47(12) . . ?
C56 C60 Fe2 68.74(10) . . ?
C69 N61 C60 121.24(15) . . ?
C69 N61 C62 118.34(15) . . ?
C60 N61 C62 120.33(15) . . ?
N61 C62 C63 114.83(15) . . ?
N61 C62 H62A 108.6 . . ?
C63 C62 H62A 108.6 . . ?
N61 C62 H62B 108.6 . . ?
C63 C62 H62B 108.6 . . ?
H62A C62 H62B 107.5 . . ?
C68 C63 C64 118.64(18) . . ?
C68 C63 C62 122.88(17) . . ?
C64 C63 C62 118.33(16) . . ?
C65 C64 C63 120.95(19) . . ?
C65 C64 H64 119.5 . . ?
C63 C64 H64 119.5 . . ?
C66 C65 C64 119.7(2) . . ?
C66 C65 H65 120.1 . . ?
C64 C65 H65 120.1 . . ?
C67 C66 C65 119.9(2) . . ?
C67 C66 H66 120.0 . . ?
C65 C66 H66 120.0 . . ?
C66 C67 C68 120.1(2) . . ?
C66 C67 H67 119.9 . . ?
C68 C67 H67 119.9 . . ?
C63 C68 C67 120.63(19) . . ?
C63 C68 H68 119.7 . . ?
C67 C68 H68 119.7 . . ?
O70 C69 N61 122.55(17) . . ?
O70 C69 C71 119.49(17) . . ?
N61 C69 C71 117.88(16) . . ?
C72 C71 C76 120.22(17) . . ?
C72 C71 C69 121.22(17) . . ?
C76 C71 C69 118.21(17) . . ?
C71 C72 C73 119.99(18) . . ?
C71 C72 H72 120.0 . . ?
C73 C72 H72 120.0 . . ?
C74 C73 C72 120.60(19) . . ?
C74 C73 H73 119.7 . . ?
C72 C73 H73 119.7 . . ?
C73 C74 C75 118.47(18) . . ?
C73 C74 H74 120.8 . . ?
C75 C74 H74 120.8 . . ?
C74 C75 C76 121.96(18) . . ?
C74 C75 Cl2 119.38(15) . . ?
C76 C75 Cl2 118.65(15) . . ?
C75 C76 C71 118.73(18) . . ?
C75 C76 H76 120.6 . . ?
C71 C76 H76 120.6 . . ?
C6 Fe1 C7 41.06(7) . . ?
C6 Fe1 C5 121.38(8) . . ?
C7 Fe1 C5 103.81(8) . . ?
C6 Fe1 C8 68.97(7) . . ?
C7 Fe1 C8 40.78(8) . . ?
C5 Fe1 C8 118.63(8) . . ?
C6 Fe1 C1 105.46(7) . . ?
C7 Fe1 C1 118.09(8) . . ?
C5 Fe1 C1 40.68(8) . . ?
C8 Fe1 C1 153.49(8) . . ?
C6 Fe1 C4 158.52(8) . . ?
C7 Fe1 C4 122.12(8) . . ?
C5 Fe1 C4 40.73(9) . . ?
C8 Fe1 C4 106.80(8) . . ?
C1 Fe1 C4 68.43(8) . . ?
C6 Fe1 C10 40.76(7) . . ?
C7 Fe1 C10 68.26(7) . . ?
C5 Fe1 C10 160.00(8) . . ?
C8 Fe1 C10 68.11(7) . . ?
C1 Fe1 C10 125.42(8) . . ?
C4 Fe1 C10 158.97(8) . . ?
C6 Fe1 C3 158.22(8) . . ?
C7 Fe1 C3 160.57(8) . . ?
C5 Fe1 C3 68.22(8) . . ?
C8 Fe1 C3 126.11(8) . . ?
C1 Fe1 C3 68.16(8) . . ?
C4 Fe1 C3 40.51(8) . . ?
C10 Fe1 C3 124.91(7) . . ?
C6 Fe1 C2 121.34(7) . . ?
C7 Fe1 C2 154.81(8) . . ?
C5 Fe1 C2 68.14(8) . . ?
C8 Fe1 C2 164.11(8) . . ?
C1 Fe1 C2 40.41(7) . . ?
C4 Fe1 C2 68.18(8) . . ?
C10 Fe1 C2 110.81(7) . . ?
C3 Fe1 C2 40.48(8) . . ?
C6 Fe1 C9 68.93(7) . . ?
C7 Fe1 C9 68.46(7) . . ?
C5 Fe1 C9 155.43(8) . . ?
C8 Fe1 C9 40.49(7) . . ?
C1 Fe1 C9 163.64(8) . . ?
C4 Fe1 C9 122.37(8) . . ?
C10 Fe1 C9 40.59(7) . . ?
C3 Fe1 C9 111.04(8) . . ?
C2 Fe1 C9 128.36(7) . . ?
C58 Fe2 C52 103.15(9) . . ?
C58 Fe2 C57 40.92(8) . . ?
C52 Fe2 C57 118.69(8) . . ?
C58 Fe2 C56 68.79(8) . . ?
C52 Fe2 C56 156.11(8) . . ?
C57 Fe2 C56 40.74(8) . . ?
C58 Fe2 C53 118.34(9) . . ?
C52 Fe2 C53 40.60(10) . . ?
C57 Fe2 C53 104.02(8) . . ?
C56 Fe2 C53 121.99(9) . . ?
C58 Fe2 C51 120.98(9) . . ?
C52 Fe2 C51 40.71(8) . . ?
C57 Fe2 C51 155.82(9) . . ?
C56 Fe2 C51 162.46(8) . . ?
C53 Fe2 C51 68.27(9) . . ?
C58 Fe2 C54 155.76(9) . . ?
C52 Fe2 C54 68.17(10) . . ?
C57 Fe2 C54 121.85(9) . . ?
C56 Fe2 C54 109.54(9) . . ?
C53 Fe2 C54 40.55(9) . . ?
C51 Fe2 C54 68.00(9) . . ?
C58 Fe2 C59 40.87(7) . . ?
C52 Fe2 C59 120.63(9) . . ?
C57 Fe2 C59 68.73(8) . . ?
C56 Fe2 C59 68.74(7) . . ?
C53 Fe2 C59 155.27(9) . . ?
C51 Fe2 C59 108.20(8) . . ?
C54 Fe2 C59 162.90(9) . . ?
C58 Fe2 C55 159.26(9) . . ?
C52 Fe2 C55 68.06(8) . . ?
C57 Fe2 C55 159.82(9) . . ?
C56 Fe2 C55 126.60(8) . . ?
C53 Fe2 C55 67.97(9) . . ?
C51 Fe2 C55 40.35(8) . . ?
C54 Fe2 C55 40.25(9) . . ?
C59 Fe2 C55 126.19(8) . . ?
C58 Fe2 C60 68.08(7) . . ?
C52 Fe2 C60 158.84(9) . . ?
C57 Fe2 C60 68.07(7) . . ?
C56 Fe2 C60 40.61(7) . . ?
C53 Fe2 C60 160.55(9) . . ?
C51 Fe2 C60 126.07(8) . . ?
C54 Fe2 C60 127.40(8) . . ?
C59 Fe2 C60 40.37(7) . . ?
C55 Fe2 C60 113.09(7) . . ?

loop_
_geom_bond_atom_site_label_1
_geom_bond_atom_site_label_2
_geom_bond_distance
_geom_bond_site_symmetry_2
_geom_bond_publ_flag
C1 C5 1.423(3) . ?
C1 C2 1.420(3) . ?
C1 Fe1 2.0501(19) . ?
C1 H1 0.9500 . ?
C2 C3 1.425(3) . ?
C2 Fe1 2.0616(18) . ?
C2 H2 0.9500 . ?
C3 C4 1.422(3) . ?
C3 Fe1 2.0584(18) . ?
C3 H3 0.9500 . ?
C4 C5 1.424(3) . ?
C4 Fe1 2.0489(18) . ?
C4 H4 0.9500 . ?
C5 Fe1 2.0429(19) . ?
C5 H5 0.9500 . ?
C6 C10 1.426(2) . ?
C6 C7 1.428(2) . ?
C6 Fe1 2.0349(17) . ?
C6 H6 0.9500 . ?
C7 C8 1.424(3) . ?
C7 Fe1 2.0382(17) . ?
C7 H7 0.9500 . ?
C8 C9 1.424(3) . ?
C8 Fe1 2.0479(18) . ?
C8 H8 0.9500 . ?
C9 C10 1.431(2) . ?
C9 Fe1 2.0671(18) . ?
C9 H9 0.9500 . ?
C10 N11 1.423(2) . ?
C10 Fe1 2.0589(17) . ?
N11 C19 1.369(2) . ?
N11 C12 1.476(2) . ?
C12 C13 1.513(3) . ?
C12 H12A 0.9900 . ?
C12 H12B 0.9900 . ?
C13 C18 1.391(3) . ?
C13 C14 1.391(3) . ?
C14 C15 1.390(3) . ?
C14 H14 0.9500 . ?
C15 C16 1.381(3) . ?
C15 H15 0.9500 . ?
C16 C17 1.381(3) . ?
C16 H16 0.9500 . ?
C17 C18 1.388(3) . ?
C17 H17 0.9500 . ?
C18 H18 0.9500 . ?
C19 O20 1.231(2) . ?
C19 C21 1.506(3) . ?
C21 C22 1.392(3) . ?
C21 C26 1.399(3) . ?
C22 C23 1.389(3) . ?
C22 H22 0.9500 . ?
C23 C24 1.390(3) . ?
C23 H23 0.9500 . ?
C24 C25 1.381(3) . ?
C24 H24 0.9500 . ?
C25 C26 1.382(3) . ?
C25 Cl1 1.748(2) . ?
C26 H26 0.9500 . ?
C51 C52 1.422(3) . ?
C51 C55 1.420(3) . ?
C51 Fe2 2.0490(19) . ?
C51 H51 0.9500 . ?
C52 C53 1.416(3) . ?
C52 Fe2 2.039(2) . ?
C52 H52 0.9500 . ?
C53 C54 1.418(3) . ?
C53 Fe2 2.042(2) . ?
C53 H53 0.9500 . ?
C54 C55 1.417(3) . ?
C54 Fe2 2.051(2) . ?
C54 H54 0.9500 . ?
C55 Fe2 2.0678(19) . ?
C55 H55 0.9500 . ?
C56 C57 1.421(3) . ?
C56 C60 1.427(2) . ?
C56 Fe2 2.0436(18) . ?
C56 H56 0.9500 . ?
C57 C58 1.423(3) . ?
C57 Fe2 2.0394(19) . ?
C57 H57 0.9500 . ?
C58 C59 1.430(3) . ?
C58 Fe2 2.0330(19) . ?
C58 H58 0.9500 . ?
C59 C60 1.425(3) . ?
C59 Fe2 2.0612(18) . ?
C59 H59 0.9500 . ?
C60 N61 1.427(2) . ?
C60 Fe2 2.0688(17) . ?
N61 C69 1.361(2) . ?
N61 C62 1.469(2) . ?
C62 C63 1.510(2) . ?
C62 H62A 0.9900 . ?
C62 H62B 0.9900 . ?
C63 C68 1.389(3) . ?
C63 C64 1.390(3) . ?
C64 C65 1.387(3) . ?
C64 H64 0.9500 . ?
C65 C66 1.386(3) . ?
C65 H65 0.9500 . ?
C66 C67 1.381(3) . ?
C66 H66 0.9500 . ?
C67 C68 1.389(3) . ?
C67 H67 0.9500 . ?
C68 H68 0.9500 . ?
C69 O70 1.224(2) . ?
C69 C71 1.505(3) . ?
C71 C72 1.387(3) . ?
C71 C76 1.395(3) . ?
C72 C73 1.388(3) . ?
C72 H72 0.9500 . ?
C73 C74 1.389(3) . ?
C73 H73 0.9500 . ?
C74 C75 1.387(3) . ?
C74 H74 0.9500 . ?
C75 C76 1.383(3) . ?
C75 Cl2 1.7395(19) . ?
C76 H76 0.9500 . ?

loop_
_geom_torsion_atom_site_label_1
_geom_torsion_atom_site_label_2
_geom_torsion_atom_site_label_3
_geom_torsion_atom_site_label_4
_geom_torsion
_geom_torsion_site_symmetry_1
_geom_torsion_site_symmetry_2
_geom_torsion_site_symmetry_3
_geom_torsion_site_symmetry_4
_geom_torsion_publ_flag
C5 C1 C2 C3 -0.2(2) . . . . ?
Fe1 C1 C2 C3 59.11(13) . . . . ?
C5 C1 C2 Fe1 -59.34(13) . . . . ?
C1 C2 C3 C4 0.2(2) . . . . ?
Fe1 C2 C3 C4 59.10(13) . . . . ?
C1 C2 C3 Fe1 -58.93(12) . . . . ?
C2 C3 C4 C5 0.0(2) . . . . ?
Fe1 C3 C4 C5 59.38(13) . . . . ?
C2 C3 C4 Fe1 -59.41(13) . . . . ?
C2 C1 C5 C4 0.2(2) . . . . ?
Fe1 C1 C5 C4 -59.65(13) . . . . ?
C2 C1 C5 Fe1 59.87(13) . . . . ?
C3 C4 C5 C1 -0.1(2) . . . . ?
Fe1 C4 C5 C1 59.69(13) . . . . ?
C3 C4 C5 Fe1 -59.82(13) . . . . ?
C10 C6 C7 C8 -1.43(19) . . . . ?
Fe1 C6 C7 C8 59.33(12) . . . . ?
C10 C6 C7 Fe1 -60.76(11) . . . . ?
C6 C7 C8 C9 0.9(2) . . . . ?
Fe1 C7 C8 C9 59.84(13) . . . . ?
C6 C7 C8 Fe1 -58.94(12) . . . . ?
C7 C8 C9 C10 0.0(2) . . . . ?
Fe1 C8 C9 C10 59.06(12) . . . . ?
C7 C8 C9 Fe1 -59.07(12) . . . . ?
C7 C6 C10 N11 -176.46(16) . . . . ?
Fe1 C6 C10 N11 123.37(17) . . . . ?
C7 C6 C10 C9 1.43(19) . . . . ?
Fe1 C6 C10 C9 -58.74(12) . . . . ?
C7 C6 C10 Fe1 60.17(11) . . . . ?
C8 C9 C10 N11 177.04(16) . . . . ?
Fe1 C9 C10 N11 -124.14(17) . . . . ?
C8 C9 C10 C6 -0.88(19) . . . . ?
Fe1 C9 C10 C6 57.94(12) . . . . ?
C8 C9 C10 Fe1 -58.83(12) . . . . ?
C6 C10 N11 C19 40.3(3) . . . . ?
C9 C10 N11 C19 -137.22(18) . . . . ?
Fe1 C10 N11 C19 131.08(16) . . . . ?
C6 C10 N11 C12 -136.81(17) . . . . ?
C9 C10 N11 C12 45.6(2) . . . . ?
Fe1 C10 N11 C12 -46.1(2) . . . . ?
C19 N11 C12 C13 95.84(19) . . . . ?
C10 N11 C12 C13 -86.82(19) . . . . ?
N11 C12 C13 C18 122.09(19) . . . . ?
N11 C12 C13 C14 -59.1(2) . . . . ?
C18 C13 C14 C15 0.3(3) . . . . ?
C12 C13 C14 C15 -178.46(17) . . . . ?
C13 C14 C15 C16 -0.2(3) . . . . ?
C14 C15 C16 C17 -0.2(3) . . . . ?
C15 C16 C17 C18 0.5(4) . . . . ?
C16 C17 C18 C13 -0.4(4) . . . . ?
C14 C13 C18 C17 0.0(3) . . . . ?
C12 C13 C18 C17 178.8(2) . . . . ?
C10 N11 C19 O20 -171.65(17) . . . . ?
C12 N11 C19 O20 5.5(3) . . . . ?
C10 N11 C19 C21 9.1(3) . . . . ?
C12 N11 C19 C21 -173.77(15) . . . . ?
O20 C19 C21 C22 -134.11(19) . . . . ?
N11 C19 C21 C22 45.2(2) . . . . ?
O20 C19 C21 C26 41.1(2) . . . . ?
N11 C19 C21 C26 -139.58(17) . . . . ?
C26 C21 C22 C23 0.1(3) . . . . ?
C19 C21 C22 C23 175.21(17) . . . . ?
C21 C22 C23 C24 1.0(3) . . . . ?
C22 C23 C24 C25 -0.6(3) . . . . ?
C23 C24 C25 C26 -0.8(3) . . . . ?
C23 C24 C25 Cl1 179.32(16) . . . . ?
C24 C25 C26 C21 1.8(3) . . . . ?
Cl1 C25 C26 C21 -178.29(15) . . . . ?
C22 C21 C26 C25 -1.5(3) . . . . ?
C19 C21 C26 C25 -176.85(17) . . . . ?
C55 C51 C52 C53 0.4(2) . . . . ?
Fe2 C51 C52 C53 -59.75(14) . . . . ?
C55 C51 C52 Fe2 60.18(13) . . . . ?
C51 C52 C53 C54 0.1(2) . . . . ?
Fe2 C52 C53 C54 -59.78(14) . . . . ?
C51 C52 C53 Fe2 59.87(14) . . . . ?
C52 C53 C54 C55 -0.6(2) . . . . ?
Fe2 C53 C54 C55 -60.06(14) . . . . ?
C52 C53 C54 Fe2 59.47(14) . . . . ?
C53 C54 C55 C51 0.9(2) . . . . ?
Fe2 C54 C55 C51 -58.51(13) . . . . ?
C53 C54 C55 Fe2 59.36(14) . . . . ?
C52 C51 C55 C54 -0.8(2) . . . . ?
Fe2 C51 C55 C54 58.58(13) . . . . ?
C52 C51 C55 Fe2 -59.37(13) . . . . ?
C60 C56 C57 C58 1.7(2) . . . . ?
Fe2 C56 C57 C58 -58.90(13) . . . . ?
C60 C56 C57 Fe2 60.62(12) . . . . ?
C56 C57 C58 C59 -1.1(2) . . . . ?
Fe2 C57 C58 C59 -60.30(13) . . . . ?
C56 C57 C58 Fe2 59.20(13) . . . . ?
C57 C58 C59 C60 0.0(2) . . . . ?
Fe2 C58 C59 C60 -59.74(12) . . . . ?
C57 C58 C59 Fe2 59.77(13) . . . . ?
C58 C59 C60 N61 -174.16(16) . . . . ?
Fe2 C59 C60 N61 127.12(17) . . . . ?
C58 C59 C60 C56 1.0(2) . . . . ?
Fe2 C59 C60 C56 -57.68(12) . . . . ?
C58 C59 C60 Fe2 58.72(12) . . . . ?
C57 C56 C60 C59 -1.7(2) . . . . ?
Fe2 C56 C60 C59 58.16(12) . . . . ?
C57 C56 C60 N61 173.62(16) . . . . ?
Fe2 C56 C60 N61 -126.50(16) . . . . ?
C57 C56 C60 Fe2 -59.88(12) . . . . ?
C59 C60 N61 C69 126.0(2) . . . . ?
C56 C60 N61 C69 -48.5(2) . . . . ?
Fe2 C60 N61 C69 -139.50(16) . . . . ?
C59 C60 N61 C62 -57.6(2) . . . . ?
C56 C60 N61 C62 127.90(18) . . . . ?
Fe2 C60 N61 C62 36.9(2) . . . . ?
C69 N61 C62 C63 -99.4(2) . . . . ?
C60 N61 C62 C63 84.1(2) . . . . ?
N61 C62 C63 C68 37.6(3) . . . . ?
N61 C62 C63 C64 -146.95(17) . . . . ?
C68 C63 C64 C65 1.3(3) . . . . ?
C62 C63 C64 C65 -174.37(19) . . . . ?
C63 C64 C65 C66 -0.5(3) . . . . ?
C64 C65 C66 C67 -0.7(4) . . . . ?
C65 C66 C67 C68 1.2(4) . . . . ?
C64 C63 C68 C67 -0.8(3) . . . . ?
C62 C63 C68 C67 174.66(19) . . . . ?
C66 C67 C68 C63 -0.5(3) . . . . ?
C60 N61 C69 O70 169.16(19) . . . . ?
C62 N61 C69 O70 -7.3(3) . . . . ?
C60 N61 C69 C71 -14.1(3) . . . . ?
C62 N61 C69 C71 169.46(16) . . . . ?
O70 C69 C71 C72 117.3(2) . . . . ?
N61 C69 C71 C72 -59.5(2) . . . . ?
O70 C69 C71 C76 -55.8(3) . . . . ?
N61 C69 C71 C76 127.33(19) . . . . ?
C76 C71 C72 C73 0.5(3) . . . . ?
C69 C71 C72 C73 -172.54(19) . . . . ?
C71 C72 C73 C74 -0.7(3) . . . . ?
C72 C73 C74 C75 -0.3(3) . . . . ?
C73 C74 C75 C76 1.5(3) . . . . ?
C73 C74 C75 Cl2 -179.24(16) . . . . ?
C74 C75 C76 C71 -1.6(3) . . . . ?
Cl2 C75 C76 C71 179.08(14) . . . . ?
C72 C71 C76 C75 0.6(3) . . . . ?
C69 C71 C76 C75 173.87(17) . . . . ?
